data_1558069
loop_
_publ_author_name
'Zhang, Wen-Ying'
'Banerjee, Samya'
'Hughes, George M.'
'Bridgewater, Hannah E.'
'Song, Ji-Inn'
'Breeze, Ben G.'
'Clarkson, Guy J.'
'Coverdale, James P. C.'
'Sanchez-Cano, Carlos'
'Ponte, Fortuna'
'Sicilia, Emilia'
'Sadler, Peter J.'

_publ_section_title
;
 Ligand-centred redox activation of inert organoiridium anticancer
 catalysts
;
_journal_issue 21
_journal_name_full 'Chemical Science'
_journal_page_first 5466
_journal_page_last 5480
_journal_paper_doi 10.1039/D0SC00897D
_journal_volume 11
_journal_year 2020
_chemical_formula_moiety 'C21 H24 I Ir N3, I'
_chemical_formula_sum 'C21 H24 I2 Ir N3'
_chemical_formula_weight 764.43
_space_group_crystal_system monoclinic
_space_group_IT_number 15
_space_group_name_Hall '-C 2yc'
_space_group_name_H-M_alt 'C 1 2/c 1'
_atom_sites_solution_hydrogens geom
_atom_sites_solution_primary dual
_audit_creation_date 2018-05-16
_audit_creation_method
;
Olex2 1.2
(compiled 2018.04.26 svn.r3504 for OlexSys, GUI svn.r5492)
;
_audit_update_record
;
2018-08-08 deposited with the CCDC.	2020-04-21 downloaded from the CCDC.
;
_cell_angle_alpha 90
_cell_angle_beta 94.9350(10)
_cell_angle_gamma 90
_cell_formula_units_Z 8
_cell_length_a 31.7681(4)
_cell_length_b 8.70230(10)
_cell_length_c 16.6407(2)
_cell_measurement_reflns_used 33751
_cell_measurement_temperature 150(2)
_cell_measurement_theta_max 29.8600
_cell_measurement_theta_min 2.5741
_cell_volume 4583.36(10)
_computing_cell_refinement 'CrysAlisPro 1.171.39.46 (Rigaku OD, 2018)'
_computing_data_collection 'CrysAlisPro 1.171.39.46 (Rigaku OD, 2018)'
_computing_data_reduction 'CrysAlisPro 1.171.39.46 (Rigaku OD, 2018)'
_computing_molecular_graphics 'Olex2 (Dolomanov et al., 2009)'
_computing_publication_material 'Olex2 (Dolomanov et al., 2009)'
_computing_structure_refinement 'ShelXL (Sheldrick, 2015)'
_computing_structure_solution 'ShelXT (Sheldrick, 2015)'
_diffrn_ambient_environment N~2~
_diffrn_ambient_temperature 150(2)
_diffrn_detector 'CCD plate'
_diffrn_detector_area_resol_mean 5.3046
_diffrn_detector_type AtlasS2
_diffrn_measured_fraction_theta_full 0.999
_diffrn_measured_fraction_theta_max 0.915
_diffrn_measurement_details
;
List of Runs (angles in degrees, time in seconds):

  # Type    Start    End  Width  t~exp~   \w     \q     \k     \f   Frames
#--------------------------------------------------------------------------
  1  \w    -45.00  64.00   1.00   42.50    --  -11.99  77.00 150.00  109
  2  \w    -45.00  64.00   1.00   42.50    --  -11.99  77.00   0.00  109
  3  \w    -20.00  89.00   1.00   42.50    --   13.09  77.00  30.00  109
  4  \w    -20.00  89.00   1.00   42.50    --   13.09  77.00 -90.00  109
  5  \w    -86.00  10.00   1.00   42.50    --  -11.99 -37.00  60.00   96
  6  \w    -20.00  54.00   1.00   42.50    --   13.09 -99.00 -90.00   74
;
_diffrn_measurement_device 'four-circle diffractometer'
_diffrn_measurement_device_type 'SuperNova, Dual, Cu at home/near, AtlasS2'
_diffrn_measurement_method '\w scans'
_diffrn_orient_matrix_type 'CrysAlisPro convention (1999,Acta A55,543-557)'
_diffrn_orient_matrix_UB_11 0.0077496000
_diffrn_orient_matrix_UB_12 -0.0761946000
_diffrn_orient_matrix_UB_13 0.0046433000
_diffrn_orient_matrix_UB_21 0.0208243000
_diffrn_orient_matrix_UB_22 0.0267321000
_diffrn_orient_matrix_UB_23 -0.0038854000
_diffrn_orient_matrix_UB_31 0.0030139000
_diffrn_orient_matrix_UB_32 0.0108431000
_diffrn_orient_matrix_UB_33 0.0423478000
_diffrn_radiation_monochromator mirror
_diffrn_radiation_probe x-ray
_diffrn_radiation_type MoK\a
_diffrn_radiation_wavelength 0.71073
_diffrn_reflns_av_R_equivalents 0.0274
_diffrn_reflns_av_unetI/netI 0.0191
_diffrn_reflns_Laue_measured_fraction_full 0.999
_diffrn_reflns_Laue_measured_fraction_max 0.915
_diffrn_reflns_limit_h_max 44
_diffrn_reflns_limit_h_min -43
_diffrn_reflns_limit_k_max 11
_diffrn_reflns_limit_k_min -12
_diffrn_reflns_limit_l_max 22
_diffrn_reflns_limit_l_min -23
_diffrn_reflns_number 37770
_diffrn_reflns_point_group_measured_fraction_full 0.999
_diffrn_reflns_point_group_measured_fraction_max 0.915
_diffrn_reflns_theta_full 25.242
_diffrn_reflns_theta_max 30.213
_diffrn_reflns_theta_min 2.574
_diffrn_source 'micro-focus sealed X-ray tube'
_diffrn_source_type 'SuperNova (Mo) X-ray Source'
_exptl_absorpt_coefficient_mu 8.531
_exptl_absorpt_correction_T_max 1.00000
_exptl_absorpt_correction_T_min 0.54326
_exptl_absorpt_correction_type multi-scan
_exptl_absorpt_process_details
;
CrysAlisPro 1.171.39.46 (Rigaku Oxford Diffraction, 2018)
Empirical absorption correction using spherical harmonics,
 implemented in SCALE3 ABSPACK scaling algorithm.
;
_exptl_crystal_colour purple
_exptl_crystal_density_diffrn 2.216
_exptl_crystal_description block
_exptl_crystal_F_000 2832
_exptl_crystal_size_max 0.18
_exptl_crystal_size_mid 0.1
_exptl_crystal_size_min 0.02
_refine_diff_density_max 1.771
_refine_diff_density_min -0.723
_refine_diff_density_rms 0.102
_refine_ls_extinction_method none
_refine_ls_goodness_of_fit_ref 1.057
_refine_ls_hydrogen_treatment constr
_refine_ls_matrix_type full
_refine_ls_number_parameters 249
_refine_ls_number_reflns 6241
_refine_ls_number_restraints 0
_refine_ls_restrained_S_all 1.057
_refine_ls_R_factor_all 0.0257
_refine_ls_R_factor_gt 0.0199
_refine_ls_shift/su_max 0.002
_refine_ls_shift/su_mean 0.000
_refine_ls_structure_factor_coef Fsqd
_refine_ls_weighting_details 'w=1/[\s^2^(Fo^2^)+(0.0157P)^2^+10.6445P] where P=(Fo^2^+2Fc^2^)/3'
_refine_ls_weighting_scheme calc
_refine_ls_wR_factor_gt 0.0401
_refine_ls_wR_factor_ref 0.0420
_reflns_Friedel_coverage 0.000
_reflns_number_gt 5601
_reflns_number_total 6241
_reflns_threshold_expression 'I > 2\s(I)'
_cod_data_source_file d0sc00897d2.cif
_cod_data_source_block wz9
_cod_depositor_comments
;Adding full bibliography for 1558064--1558071.cif.

 Adding full bibliography for 1558064--1558071.cif.
;
_cod_database_code 1558069
_shelx_shelxl_version_number 2018/3
_shelx_space_group_comment
;
The symmetry employed for this shelxl refinement is uniquely defined
by the following loop, which should always be used as a source of
symmetry information in preference to the above space-group names.
They are only intended as comments.
;
_reflns_odcompleteness_completeness 99.89
_reflns_odcompleteness_iscentric 1
_reflns_odcompleteness_theta 27.01
_olex2_refinement_description
;
1. Fixed Uiso
 At 1.2 times of:
  All C(H) groups
 At 1.5 times of:
  All C(H,H,H) groups
2.a Aromatic/amide H refined with riding coordinates:
 C3(H3), C10(H10), C4(H4), C2(H2), C5(H5), C14(H14), C11(H11), C13(H13),
 C12(H12)
2.b Idealised Me refined as rotating group:
 C24(H24A,H24B,H24C), C22(H22A,H22B,H22C), C23(H23A,H23B,H23C), C20(H20A,H20B,
 H20C), C21(H21A,H21B,H21C)
;
_olex2_submission_special_instructions 'No special instructions were received'
_oxdiff_exptl_absorpt_empirical_details
;
Empirical correction (ABSPACK) includes:
- Absorption correction using spherical harmonics
- Frame scaling
;
_oxdiff_exptl_absorpt_empirical_full_max 1.792
_oxdiff_exptl_absorpt_empirical_full_min 0.664

loop_
_space_group_symop_operation_xyz
'x, y, z'
'-x, y, -z+1/2'
'x+1/2, y+1/2, z'
'-x+1/2, y+1/2, -z+1/2'
'-x, -y, -z'
'x, -y, z-1/2'
'-x+1/2, -y+1/2, -z'
'x+1/2, -y+1/2, z-1/2'

loop_
_atom_site_label
_atom_site_type_symbol
_atom_site_fract_x
_atom_site_fract_y
_atom_site_fract_z
_atom_site_U_iso_or_equiv
_atom_site_adp_type
_atom_site_occupancy
_atom_site_site_symmetry_order
_atom_site_calc_flag
_atom_site_refinement_flags_posn
_atom_site_refinement_flags_adp
_atom_site_refinement_flags_occupancy
_atom_site_disorder_assembly
_atom_site_disorder_group
Ir1 Ir 0.38630(2) 0.61726(2) 0.45560(2) 0.02114(3) Uani 1 1 d . . . . .
I1 I 0.43781(2) 0.52291(3) 0.58239(2) 0.03982(6) Uani 1 1 d . . . . .
I2 I 0.23190(2) 0.51160(2) 0.33400(2) 0.04582(6) Uani 1 1 d . . . . .
N8 N 0.37288(7) 0.3939(2) 0.42393(13) 0.0252(5) Uani 1 1 d . . . . .
N1 N 0.33800(7) 0.5527(3) 0.52392(13) 0.0246(5) Uani 1 1 d . . . . .
N7 N 0.34329(7) 0.3210(3) 0.45385(14) 0.0285(5) Uani 1 1 d . . . . .
C6 C 0.32420(9) 0.4064(3) 0.51123(17) 0.0271(6) Uani 1 1 d . . . . .
C17 C 0.39353(9) 0.8656(3) 0.45895(17) 0.0287(6) Uani 1 1 d . . . . .
C9 C 0.39351(9) 0.3029(3) 0.36668(16) 0.0279(6) Uani 1 1 d . . . . .
C15 C 0.41775(9) 0.7199(3) 0.35549(16) 0.0272(6) Uani 1 1 d . . . . .
C19 C 0.37240(9) 0.7340(3) 0.34071(16) 0.0281(6) Uani 1 1 d . . . . .
C3 C 0.29179(9) 0.5713(4) 0.62847(18) 0.0338(6) Uani 1 1 d . . . . .
H3 H 0.280515 0.631576 0.669110 0.041 Uiso 1 1 calc R . . . .
C16 C 0.43038(9) 0.8026(3) 0.42704(17) 0.0274(6) Uani 1 1 d . . . . .
C10 C 0.43723(10) 0.3033(4) 0.37101(18) 0.0346(6) Uani 1 1 d . . . . .
H10 H 0.453170 0.368006 0.408174 0.042 Uiso 1 1 calc R . . . .
C4 C 0.27846(9) 0.4218(4) 0.61588(18) 0.0325(6) Uani 1 1 d . . . . .
H4 H 0.258436 0.377466 0.648244 0.039 Uiso 1 1 calc R . . . .
C24 C 0.44671(11) 0.6511(4) 0.29885(19) 0.0401(7) Uani 1 1 d . . . . .
H24A H 0.472628 0.615602 0.329449 0.060 Uiso 1 1 calc GR . . . .
H24B H 0.453801 0.728772 0.259546 0.060 Uiso 1 1 calc GR . . . .
H24C H 0.432669 0.563997 0.270501 0.060 Uiso 1 1 calc GR . . . .
C2 C 0.32146(9) 0.6334(3) 0.58216(17) 0.0309(6) Uani 1 1 d . . . . .
H2 H 0.330439 0.736419 0.591786 0.037 Uiso 1 1 calc R . . . .
C5 C 0.29467(9) 0.3379(3) 0.55563(17) 0.0306(6) Uani 1 1 d . . . . .
H5 H 0.285733 0.235193 0.544865 0.037 Uiso 1 1 calc R . . . .
C18 C 0.35765(9) 0.8261(3) 0.40412(17) 0.0288(6) Uani 1 1 d . . . . .
C22 C 0.39366(12) 0.9706(4) 0.5306(2) 0.0443(8) Uani 1 1 d . . . . .
H22A H 0.364965 0.978532 0.547606 0.066 Uiso 1 1 calc GR . . . .
H22B H 0.403505 1.072758 0.515891 0.066 Uiso 1 1 calc GR . . . .
H22C H 0.412580 0.929169 0.574933 0.066 Uiso 1 1 calc GR . . . .
C14 C 0.36953(11) 0.2127(4) 0.31125(18) 0.0374(7) Uani 1 1 d . . . . .
H14 H 0.339544 0.215309 0.308412 0.045 Uiso 1 1 calc R . . . .
C11 C 0.45731(11) 0.2066(4) 0.3196(2) 0.0446(8) Uani 1 1 d . . . . .
H11 H 0.487290 0.203658 0.322258 0.054 Uiso 1 1 calc R . . . .
C13 C 0.39019(13) 0.1188(4) 0.2602(2) 0.0459(8) Uani 1 1 d . . . . .
H13 H 0.374324 0.056678 0.221611 0.055 Uiso 1 1 calc R . . . .
C23 C 0.47512(10) 0.8265(4) 0.4600(2) 0.0431(8) Uani 1 1 d . . . . .
H23A H 0.476048 0.846535 0.518032 0.065 Uiso 1 1 calc GR . . . .
H23B H 0.487034 0.914431 0.432938 0.065 Uiso 1 1 calc GR . . . .
H23C H 0.491656 0.734145 0.450504 0.065 Uiso 1 1 calc GR . . . .
C20 C 0.34644(10) 0.6731(4) 0.26895(18) 0.0408(7) Uani 1 1 d . . . . .
H20A H 0.359777 0.580319 0.249459 0.061 Uiso 1 1 calc GR . . . .
H20B H 0.344390 0.750964 0.226232 0.061 Uiso 1 1 calc GR . . . .
H20C H 0.318081 0.648001 0.283923 0.061 Uiso 1 1 calc GR . . . .
C21 C 0.31289(10) 0.8749(4) 0.4099(2) 0.0424(8) Uani 1 1 d . . . . .
H21A H 0.293863 0.790457 0.392275 0.064 Uiso 1 1 calc GR . . . .
H21B H 0.306660 0.964595 0.375319 0.064 Uiso 1 1 calc GR . . . .
H21C H 0.308790 0.901538 0.465917 0.064 Uiso 1 1 calc GR . . . .
C12 C 0.43385(13) 0.1153(4) 0.2651(2) 0.0484(9) Uani 1 1 d . . . . .
H12 H 0.447797 0.049168 0.230524 0.058 Uiso 1 1 calc R . . . .

loop_
_atom_site_aniso_label
_atom_site_aniso_U_11
_atom_site_aniso_U_22
_atom_site_aniso_U_33
_atom_site_aniso_U_23
_atom_site_aniso_U_13
_atom_site_aniso_U_12
Ir1 0.01875(5) 0.02307(5) 0.02124(5) 0.00093(4) -0.00039(4) 0.00053(4)
I1 0.03310(11) 0.05618(13) 0.02871(10) 0.00938(9) -0.00596(8) 0.00690(9)
I2 0.06116(15) 0.03042(10) 0.04763(13) 0.00072(9) 0.01479(11) -0.00885(10)
N8 0.0261(11) 0.0238(11) 0.0257(11) 0.0026(9) 0.0024(9) 0.0013(9)
N1 0.0205(11) 0.0254(11) 0.0279(11) 0.0044(9) 0.0024(9) 0.0029(9)
N7 0.0295(12) 0.0255(11) 0.0309(12) 0.0014(9) 0.0041(10) -0.0022(10)
C6 0.0223(13) 0.0291(14) 0.0294(14) 0.0046(11) 0.0003(11) 0.0025(11)
C17 0.0340(15) 0.0217(13) 0.0300(14) 0.0014(11) 0.0001(12) -0.0012(11)
C9 0.0350(15) 0.0232(13) 0.0259(13) 0.0028(10) 0.0054(11) 0.0006(11)
C15 0.0266(13) 0.0289(13) 0.0261(13) 0.0048(11) 0.0017(11) -0.0057(11)
C19 0.0291(14) 0.0274(13) 0.0265(13) 0.0086(11) -0.0041(11) -0.0041(11)
C3 0.0287(15) 0.0406(16) 0.0328(15) 0.0041(13) 0.0069(12) 0.0111(13)
C16 0.0259(13) 0.0249(13) 0.0304(14) 0.0025(11) -0.0024(11) -0.0070(11)
C10 0.0362(16) 0.0373(16) 0.0309(15) -0.0016(13) 0.0061(12) 0.0027(13)
C4 0.0224(13) 0.0427(16) 0.0330(15) 0.0113(13) 0.0054(12) 0.0053(12)
C24 0.0417(18) 0.0439(18) 0.0364(17) 0.0032(14) 0.0128(14) -0.0016(15)
C2 0.0282(14) 0.0316(15) 0.0335(15) 0.0006(12) 0.0053(12) 0.0043(12)
C5 0.0255(14) 0.0310(14) 0.0350(15) 0.0057(12) 0.0010(12) -0.0006(11)
C18 0.0263(14) 0.0255(13) 0.0337(14) 0.0092(11) -0.0028(11) 0.0017(11)
C22 0.059(2) 0.0316(16) 0.0423(18) -0.0043(14) 0.0014(16) 0.0021(15)
C14 0.0465(18) 0.0352(16) 0.0315(15) -0.0017(12) 0.0085(13) -0.0112(14)
C11 0.0447(19) 0.050(2) 0.0405(18) -0.0006(15) 0.0140(15) 0.0128(16)
C13 0.069(2) 0.0371(17) 0.0332(17) -0.0092(13) 0.0120(16) -0.0118(17)
C23 0.0289(16) 0.0448(18) 0.054(2) -0.0003(16) -0.0063(14) -0.0137(14)
C20 0.0399(18) 0.0488(19) 0.0314(16) 0.0044(14) -0.0103(13) -0.0072(15)
C21 0.0293(16) 0.0405(18) 0.057(2) 0.0117(15) 0.0014(15) 0.0114(14)
C12 0.071(3) 0.0403(18) 0.0374(18) -0.0049(14) 0.0220(18) 0.0084(17)

loop_
_atom_type_symbol
_atom_type_description
_atom_type_scat_dispersion_real
_atom_type_scat_dispersion_imag
_atom_type_scat_source
C C 0.0033 0.0016 'International Tables Vol C Tables 4.2.6.8 and 6.1.1.4'
H H 0.0000 0.0000 'International Tables Vol C Tables 4.2.6.8 and 6.1.1.4'
I I -0.4742 1.8119 'International Tables Vol C Tables 4.2.6.8 and 6.1.1.4'
Ir Ir -1.4442 7.9887 'International Tables Vol C Tables 4.2.6.8 and 6.1.1.4'
N N 0.0061 0.0033 'International Tables Vol C Tables 4.2.6.8 and 6.1.1.4'

loop_
_geom_angle_atom_site_label_1
_geom_angle_atom_site_label_2
_geom_angle_atom_site_label_3
_geom_angle
_geom_angle_site_symmetry_1
_geom_angle_site_symmetry_3
_geom_angle_publ_flag
N8 Ir1 I1 90.65(6) . . ?
N8 Ir1 N1 74.66(9) . . ?
N8 Ir1 C17 165.69(10) . . ?
N8 Ir1 C15 106.74(10) . . ?
N8 Ir1 C19 101.24(10) . . ?
N8 Ir1 C16 139.22(10) . . ?
N8 Ir1 C18 128.35(10) . . ?
N1 Ir1 I1 85.16(6) . . ?
N1 Ir1 C17 109.78(10) . . ?
N1 Ir1 C15 158.94(9) . . ?
N1 Ir1 C19 120.43(9) . . ?
N1 Ir1 C16 146.11(10) . . ?
N1 Ir1 C18 97.97(10) . . ?
C17 Ir1 I1 103.18(7) . . ?
C17 Ir1 C15 64.06(10) . . ?
C17 Ir1 C19 64.62(10) . . ?
C17 Ir1 C16 38.17(10) . . ?
C17 Ir1 C18 38.65(10) . . ?
C15 Ir1 I1 115.63(7) . . ?
C15 Ir1 C16 37.47(10) . . ?
C19 Ir1 I1 153.74(7) . . ?
C19 Ir1 C15 38.53(10) . . ?
C19 Ir1 C16 63.62(10) . . ?
C16 Ir1 I1 92.15(7) . . ?
C18 Ir1 I1 140.45(8) . . ?
C18 Ir1 C15 64.22(11) . . ?
C18 Ir1 C19 38.52(11) . . ?
C18 Ir1 C16 63.75(10) . . ?
N7 N8 Ir1 121.15(18) . . ?
N7 N8 C9 112.3(2) . . ?
C9 N8 Ir1 126.56(17) . . ?
C6 N1 Ir1 114.53(18) . . ?
C2 N1 Ir1 127.71(19) . . ?
C2 N1 C6 117.6(2) . . ?
N8 N7 C6 112.5(2) . . ?
N1 C6 N7 117.0(2) . . ?
N1 C6 C5 123.2(3) . . ?
C5 C6 N7 119.6(3) . . ?
C16 C17 Ir1 72.44(15) . . ?
C16 C17 C18 107.5(2) . . ?
C16 C17 C22 125.4(3) . . ?
C18 C17 Ir1 70.73(15) . . ?
C18 C17 C22 126.6(3) . . ?
C22 C17 Ir1 128.2(2) . . ?
C10 C9 N8 118.4(2) . . ?
C10 C9 C14 121.8(3) . . ?
C14 C9 N8 119.7(3) . . ?
C19 C15 Ir1 69.71(14) . . ?
C19 C15 C24 125.7(3) . . ?
C16 C15 Ir1 71.65(15) . . ?
C16 C15 C19 107.8(2) . . ?
C16 C15 C24 125.9(3) . . ?
C24 C15 Ir1 131.0(2) . . ?
C15 C19 Ir1 71.76(14) . . ?
C15 C19 C20 125.5(3) . . ?
C18 C19 Ir1 70.69(15) . . ?
C18 C19 C15 107.8(2) . . ?
C18 C19 C20 126.5(3) . . ?
C20 C19 Ir1 126.5(2) . . ?
C4 C3 H3 120.0 . . ?
C2 C3 H3 120.0 . . ?
C2 C3 C4 120.1(3) . . ?
C17 C16 Ir1 69.39(15) . . ?
C17 C16 C23 126.3(3) . . ?
C15 C16 Ir1 70.88(15) . . ?
C15 C16 C17 108.9(2) . . ?
C15 C16 C23 124.7(3) . . ?
C23 C16 Ir1 128.5(2) . . ?
C9 C10 H10 120.8 . . ?
C9 C10 C11 118.5(3) . . ?
C11 C10 H10 120.8 . . ?
C3 C4 H4 120.6 . . ?
C5 C4 C3 118.8(3) . . ?
C5 C4 H4 120.6 . . ?
C15 C24 H24A 109.5 . . ?
C15 C24 H24B 109.5 . . ?
C15 C24 H24C 109.5 . . ?
H24A C24 H24B 109.5 . . ?
H24A C24 H24C 109.5 . . ?
H24B C24 H24C 109.5 . . ?
N1 C2 C3 121.9(3) . . ?
N1 C2 H2 119.1 . . ?
C3 C2 H2 119.1 . . ?
C6 C5 H5 120.8 . . ?
C4 C5 C6 118.4(3) . . ?
C4 C5 H5 120.8 . . ?
C17 C18 Ir1 70.62(15) . . ?
C17 C18 C21 126.7(3) . . ?
C19 C18 Ir1 70.80(15) . . ?
C19 C18 C17 108.0(2) . . ?
C19 C18 C21 125.3(3) . . ?
C21 C18 Ir1 125.4(2) . . ?
C17 C22 H22A 109.5 . . ?
C17 C22 H22B 109.5 . . ?
C17 C22 H22C 109.5 . . ?
H22A C22 H22B 109.5 . . ?
H22A C22 H22C 109.5 . . ?
H22B C22 H22C 109.5 . . ?
C9 C14 H14 120.7 . . ?
C13 C14 C9 118.7(3) . . ?
C13 C14 H14 120.7 . . ?
C10 C11 H11 119.9 . . ?
C12 C11 C10 120.2(3) . . ?
C12 C11 H11 119.9 . . ?
C14 C13 H13 119.9 . . ?
C12 C13 C14 120.2(3) . . ?
C12 C13 H13 119.9 . . ?
C16 C23 H23A 109.5 . . ?
C16 C23 H23B 109.5 . . ?
C16 C23 H23C 109.5 . . ?
H23A C23 H23B 109.5 . . ?
H23A C23 H23C 109.5 . . ?
H23B C23 H23C 109.5 . . ?
C19 C20 H20A 109.5 . . ?
C19 C20 H20B 109.5 . . ?
C19 C20 H20C 109.5 . . ?
H20A C20 H20B 109.5 . . ?
H20A C20 H20C 109.5 . . ?
H20B C20 H20C 109.5 . . ?
C18 C21 H21A 109.5 . . ?
C18 C21 H21B 109.5 . . ?
C18 C21 H21C 109.5 . . ?
H21A C21 H21B 109.5 . . ?
H21A C21 H21C 109.5 . . ?
H21B C21 H21C 109.5 . . ?
C11 C12 C13 120.7(3) . . ?
C11 C12 H12 119.7 . . ?
C13 C12 H12 119.7 . . ?

loop_
_geom_bond_atom_site_label_1
_geom_bond_atom_site_label_2
_geom_bond_distance
_geom_bond_site_symmetry_2
_geom_bond_publ_flag
Ir1 I1 2.6851(2) . ?
Ir1 N8 2.049(2) . ?
Ir1 N1 2.065(2) . ?
Ir1 C17 2.174(3) . ?
Ir1 C15 2.204(3) . ?
Ir1 C19 2.177(3) . ?
Ir1 C16 2.214(3) . ?
Ir1 C18 2.175(3) . ?
N8 N7 1.270(3) . ?
N8 C9 1.439(3) . ?
N1 C6 1.357(4) . ?
N1 C2 1.340(4) . ?
N7 C6 1.390(4) . ?
C6 C5 1.379(4) . ?
C17 C16 1.435(4) . ?
C17 C18 1.439(4) . ?
C17 C22 1.501(4) . ?
C9 C10 1.385(4) . ?
C9 C14 1.388(4) . ?
C15 C19 1.446(4) . ?
C15 C16 1.419(4) . ?
C15 C24 1.498(4) . ?
C19 C18 1.435(4) . ?
C19 C20 1.489(4) . ?
C3 H3 0.9500 . ?
C3 C4 1.379(4) . ?
C3 C2 1.378(4) . ?
C16 C23 1.493(4) . ?
C10 H10 0.9500 . ?
C10 C11 1.392(4) . ?
C4 H4 0.9500 . ?
C4 C5 1.376(4) . ?
C24 H24A 0.9800 . ?
C24 H24B 0.9800 . ?
C24 H24C 0.9800 . ?
C2 H2 0.9500 . ?
C5 H5 0.9500 . ?
C18 C21 1.495(4) . ?
C22 H22A 0.9800 . ?
C22 H22B 0.9800 . ?
C22 H22C 0.9800 . ?
C14 H14 0.9500 . ?
C14 C13 1.384(4) . ?
C11 H11 0.9500 . ?
C11 C12 1.376(5) . ?
C13 H13 0.9500 . ?
C13 C12 1.383(5) . ?
C23 H23A 0.9800 . ?
C23 H23B 0.9800 . ?
C23 H23C 0.9800 . ?
C20 H20A 0.9800 . ?
C20 H20B 0.9800 . ?
C20 H20C 0.9800 . ?
C21 H21A 0.9800 . ?
C21 H21B 0.9800 . ?
C21 H21C 0.9800 . ?
C12 H12 0.9500 . ?
